data_7000229
loop_
_publ_author_name
'Zhang, Jia-Sheng'
'Lin, Yue-Jian'
'Jin, Guo-Xin'

_publ_section_title
;
 Synthesis and characterization of heterometallic M--Ru (M = Co, Rh,
 Ir) clusters containing the nido-dicarborane-1,2-dithiolato chelating
 ligand
;
_journal_issue 1
_journal_name_full 'Dalton Transactions'
_journal_page_first 111
_journal_page_last 118
_journal_paper_doi 10.1039/b809520e
_journal_year 2009
_chemical_formula_sum 'C21 H39 B9 Ir O Ru S2'
_chemical_formula_weight 762.20
_chemical_name_systematic
;
?
;
_space_group_IT_number 14
_symmetry_cell_setting monoclinic
_symmetry_space_group_name_Hall '-P 2yn'
_symmetry_space_group_name_H-M 'P 1 21/n 1'
_atom_sites_solution_hydrogens geom
_atom_sites_solution_primary direct
_atom_sites_solution_secondary difmap
_audit_creation_method SHELXL-97
_cell_angle_alpha 90.00
_cell_angle_beta 90.603(13)
_cell_angle_gamma 90.00
_cell_formula_units_Z 4
_cell_length_a 10.219(9)
_cell_length_b 15.734(14)
_cell_length_c 18.237(16)
_cell_measurement_reflns_used 905
_cell_measurement_temperature 293(2)
_cell_measurement_theta_max 27.012
_cell_measurement_theta_min 2.820
_cell_volume 2932(4)
_computing_cell_refinement 'Bruker SMART'
_computing_data_collection 'Bruker SMART'
_computing_data_reduction 'Bruker SHELXTL'
_computing_molecular_graphics 'Bruker SHELXTL'
_computing_publication_material 'Bruker SHELXTL'
_computing_structure_refinement 'SHELXL-97 (Sheldrick, 1997)'
_computing_structure_solution 'SHELXS-97 (Sheldrick, 1990)'
_diffrn_ambient_temperature 293(2)
_diffrn_measured_fraction_theta_full 0.923
_diffrn_measured_fraction_theta_max 0.923
_diffrn_measurement_device_type 'CCD area detector'
_diffrn_measurement_method 'phi and omega scans'
_diffrn_radiation_monochromator graphite
_diffrn_radiation_source 'fine-focus sealed tube'
_diffrn_radiation_type MoK\a
_diffrn_radiation_wavelength 0.71073
_diffrn_reflns_av_R_equivalents 0.0290
_diffrn_reflns_av_sigmaI/netI 0.0625
_diffrn_reflns_limit_h_max 11
_diffrn_reflns_limit_h_min -8
_diffrn_reflns_limit_k_max 18
_diffrn_reflns_limit_k_min -16
_diffrn_reflns_limit_l_max 14
_diffrn_reflns_limit_l_min -21
_diffrn_reflns_number 6872
_diffrn_reflns_theta_full 25.01
_diffrn_reflns_theta_max 25.01
_diffrn_reflns_theta_min 1.71
_diffrn_standards_decay_% 17.37
_exptl_absorpt_coefficient_mu 5.206
_exptl_absorpt_correction_T_max 0.6241
_exptl_absorpt_correction_T_min 0.4224
_exptl_absorpt_correction_type multi-scan
_exptl_absorpt_process_details sadabs
_exptl_crystal_density_diffrn 1.727
_exptl_crystal_density_method 'not measured'
_exptl_crystal_description prism
_exptl_crystal_F_000 1484
_exptl_crystal_size_max 0.20
_exptl_crystal_size_mid 0.15
_exptl_crystal_size_min 0.10
_refine_diff_density_max 4.762
_refine_diff_density_min -6.563
_refine_diff_density_rms 0.333
_refine_ls_extinction_method none
_refine_ls_goodness_of_fit_ref 1.022
_refine_ls_hydrogen_treatment mixed
_refine_ls_matrix_type full
_refine_ls_number_parameters 334
_refine_ls_number_reflns 4769
_refine_ls_number_restraints 0
_refine_ls_restrained_S_all 1.022
_refine_ls_R_factor_all 0.0977
_refine_ls_R_factor_gt 0.0794
_refine_ls_shift/su_max 0.009
_refine_ls_shift/su_mean 0.000
_refine_ls_structure_factor_coef Fsqd
_refine_ls_weighting_details 'calc w=1/[\s^2^(Fo^2^)+(0.1746P)^2^+0.0000P] where P=(Fo^2^+2Fc^2^)/3'
_refine_ls_weighting_scheme calc
_refine_ls_wR_factor_gt 0.2084
_refine_ls_wR_factor_ref 0.2286
_reflns_number_gt 3583
_reflns_number_total 4769
_reflns_threshold_expression >2sigma(I)
_cod_data_source_file b809520e.txt
_cod_data_source_block f70711b
_cod_depositor_comments
;
The following automatic conversions were performed:
'_symmetry_cell_setting' value 'Monoclinic' changed to 'monoclinic'
according to '/home/saulius/struct/CIF-dictionaries/cif_core.dic'
dictionary named 'cif_core.dic' version 2.4.1 from 2010-06-29.

Automatic conversion script
Id: cif_fix_enum 1527 2010-12-29 10:47:43Z saulius 
;
_cod_original_cell_volume 2932(5)
_cod_original_sg_symbol_H-M P2(1)/n
_cod_database_code 7000229

loop_
_symmetry_equiv_pos_as_xyz
'x, y, z'
'-x+1/2, y+1/2, -z+1/2'
'-x, -y, -z'
'x-1/2, -y-1/2, z-1/2'

loop_
_atom_site_label
_atom_site_type_symbol
_atom_site_fract_x
_atom_site_fract_y
_atom_site_fract_z
_atom_site_U_iso_or_equiv
_atom_site_adp_type
_atom_site_occupancy
_atom_site_symmetry_multiplicity
_atom_site_calc_flag
_atom_site_refinement_flags
_atom_site_disorder_assembly
_atom_site_disorder_group
Ir1 Ir 0.10352(5) 0.83681(3) 0.21720(2) 0.0325(3) Uani 1 1 d . . .
Ru1 Ru -0.09519(10) 0.92361(7) 0.28596(5) 0.0333(3) Uani 1 1 d . . .
S1 S 0.1254(3) 0.9109(2) 0.32755(15) 0.0347(7) Uani 1 1 d . . .
S2 S -0.0664(4) 0.7720(2) 0.28251(15) 0.0366(8) Uani 1 1 d . . .
O1 O -0.1397(10) 0.8985(6) 0.4061(5) 0.046(2) Uani 1 1 d . . .
B1 B -0.030(2) 0.7866(12) 0.5201(8) 0.058(5) Uani 1 1 d . . .
H1 H -0.0895 0.8021 0.5683 0.070 Uiso 1 1 calc R . .
B2 B 0.089(2) 0.8575(13) 0.4873(8) 0.058(5) Uani 1 1 d . . .
H2 H 0.1049 0.9200 0.5129 0.069 Uiso 1 1 calc R . .
B3 B -0.0531(19) 0.8372(10) 0.4336(8) 0.043(4) Uani 1 1 d . . .
B4 B -0.0958(19) 0.7288(12) 0.4438(8) 0.051(5) Uani 1 1 d . . .
H4 H -0.1988 0.7087 0.4411 0.061 Uiso 1 1 calc R . .
B5 B 0.020(2) 0.6814(13) 0.5009(11) 0.065(6) Uani 1 1 d . . .
H5 H -0.0088 0.6279 0.5360 0.078 Uiso 1 1 calc R . .
B6 B 0.137(2) 0.7615(15) 0.5283(8) 0.072(7) Uani 1 1 d . . .
H6 H 0.1874 0.7612 0.5820 0.087 Uiso 1 1 calc R . .
B9 B 0.033(2) 0.6668(10) 0.4044(10) 0.047(4) Uani 1 1 d . . .
H9 H 0.0418 0.6158 0.3634 0.057 Uiso 1 1 calc R . .
B10 B 0.184(3) 0.6833(14) 0.4644(10) 0.062(6) Uani 1 1 d . . .
H10 H 0.2657 0.6389 0.4572 0.074 Uiso 1 1 calc R . .
H10' H 0.20(2) 0.705(13) 0.432(11) 0.10(8) Uiso 1 1 d . . .
B11 B 0.219(2) 0.7985(12) 0.4474(9) 0.054(5) Uani 1 1 d . . .
H11 H 0.3177 0.8122 0.4267 0.064 Uiso 1 1 calc R . .
C1 C -0.2558(18) 0.9106(14) 0.4470(9) 0.078(6) Uani 1 1 d . . .
H1A H -0.3139 0.8635 0.4389 0.117 Uiso 1 1 calc R . .
H1B H -0.2979 0.9622 0.4316 0.117 Uiso 1 1 calc R . .
H1C H -0.2341 0.9142 0.4983 0.117 Uiso 1 1 calc R . .
C2 C 0.2947(17) 0.7885(9) 0.1921(7) 0.053(4) Uani 1 1 d . . .
C3 C 0.1958(17) 0.7342(9) 0.1615(8) 0.053(4) Uani 1 1 d . . .
C4 C 0.1241(14) 0.7771(11) 0.1106(7) 0.049(4) Uani 1 1 d . . .
C5 C 0.175(2) 0.8635(13) 0.1039(8) 0.073(6) Uani 1 1 d . . .
C6 C 0.2738(18) 0.8693(12) 0.1551(8) 0.060(5) Uani 1 1 d . . .
C7 C 0.0987(14) 0.8297(8) 0.3960(6) 0.036(3) Uani 1 1 d . . .
C8 C 0.0032(13) 0.7599(8) 0.3726(6) 0.034(3) Uani 1 1 d . . .
C9 C 0.406(2) 0.7702(18) 0.2465(11) 0.106(9) Uani 1 1 d . . .
H9A H 0.3984 0.7132 0.2647 0.159 Uiso 1 1 calc R . .
H9B H 0.4021 0.8095 0.2867 0.159 Uiso 1 1 calc R . .
H9C H 0.4888 0.7764 0.2223 0.159 Uiso 1 1 calc R . .
C10 C 0.193(3) 0.6421(13) 0.1839(12) 0.104(9) Uani 1 1 d . . .
H10A H 0.1116 0.6171 0.1679 0.156 Uiso 1 1 calc R . .
H10B H 0.2000 0.6379 0.2363 0.156 Uiso 1 1 calc R . .
H10C H 0.2643 0.6126 0.1617 0.156 Uiso 1 1 calc R . .
C11 C 0.016(2) 0.739(2) 0.0619(12) 0.131(12) Uani 1 1 d . . .
H11A H 0.0551 0.7086 0.0222 0.196 Uiso 1 1 calc R . .
H11B H -0.0375 0.7842 0.0426 0.196 Uiso 1 1 calc R . .
H11C H -0.0364 0.7013 0.0903 0.196 Uiso 1 1 calc R . .
C12 C 0.133(2) 0.9308(18) 0.0543(10) 0.131(12) Uani 1 1 d . . .
H12A H 0.1308 0.9839 0.0803 0.196 Uiso 1 1 calc R . .
H12B H 0.0465 0.9181 0.0358 0.196 Uiso 1 1 calc R . .
H12C H 0.1923 0.9348 0.0142 0.196 Uiso 1 1 calc R . .
C13 C 0.361(2) 0.9458(12) 0.1689(13) 0.103(9) Uani 1 1 d . . .
H13A H 0.4435 0.9375 0.1449 0.155 Uiso 1 1 calc R . .
H13B H 0.3762 0.9522 0.2207 0.155 Uiso 1 1 calc R . .
H13C H 0.3196 0.9960 0.1499 0.155 Uiso 1 1 calc R . .
C14 C -0.1196(17) 1.0563(9) 0.3096(8) 0.051(4) Uani 1 1 d . . .
H14A H -0.0572 1.0787 0.3458 0.061 Uiso 1 1 calc R . .
C15 C -0.0682(16) 1.0476(9) 0.2384(7) 0.049(4) Uani 1 1 d . . .
H15A H 0.0237 1.0647 0.2347 0.058 Uiso 1 1 calc R . .
C16 C -0.149(2) 1.0667(11) 0.1703(9) 0.072(6) Uani 1 1 d . . .
H16A H -0.0920 1.0883 0.1324 0.087 Uiso 1 1 calc R . .
H16B H -0.2123 1.1106 0.1815 0.087 Uiso 1 1 calc R . .
C17 C -0.2240(19) 0.9850(12) 0.1403(8) 0.067(5) Uani 1 1 d . . .
H17A H -0.3083 1.0023 0.1204 0.080 Uiso 1 1 calc R . .
H17B H -0.1741 0.9603 0.1006 0.080 Uiso 1 1 calc R . .
C18 C -0.2451(16) 0.9177(11) 0.1990(8) 0.057(4) Uani 1 1 d . . .
H18A H -0.2621 0.8605 0.1799 0.069 Uiso 1 1 calc R . .
C19 C -0.3059(16) 0.9356(11) 0.2679(8) 0.055(4) Uani 1 1 d . . .
H19A H -0.3580 0.8888 0.2878 0.066 Uiso 1 1 calc R . .
C20 C -0.3570(17) 1.0254(11) 0.2865(10) 0.063(5) Uani 1 1 d . . .
H20A H -0.3879 1.0524 0.2418 0.076 Uiso 1 1 calc R . .
H20B H -0.4310 1.0201 0.3191 0.076 Uiso 1 1 calc R . .
C21 C -0.2562(18) 1.0817(12) 0.3221(9) 0.067(5) Uani 1 1 d . . .
H21A H -0.2683 1.1391 0.3040 0.080 Uiso 1 1 calc R . .
H21B H -0.2713 1.0825 0.3745 0.080 Uiso 1 1 calc R . .

loop_
_atom_site_aniso_label
_atom_site_aniso_U_11
_atom_site_aniso_U_22
_atom_site_aniso_U_33
_atom_site_aniso_U_23
_atom_site_aniso_U_13
_atom_site_aniso_U_12
Ir1 0.0282(4) 0.0465(4) 0.0230(3) -0.00046(18) 0.0051(2) -0.0004(2)
Ru1 0.0275(7) 0.0475(7) 0.0249(5) -0.0051(4) -0.0014(5) 0.0018(5)
S1 0.031(2) 0.0478(17) 0.0250(13) 0.0004(13) -0.0003(13) -0.0040(15)
S2 0.036(2) 0.0476(18) 0.0267(14) -0.0044(13) 0.0049(13) -0.0059(16)
O1 0.045(7) 0.060(6) 0.033(4) -0.001(4) 0.010(4) 0.009(5)
B1 0.079(15) 0.067(11) 0.030(7) 0.009(8) 0.021(8) 0.003(11)
B2 0.075(15) 0.083(12) 0.015(6) -0.008(7) 0.002(8) -0.020(11)
B3 0.047(12) 0.050(9) 0.032(7) -0.004(6) 0.018(8) -0.004(8)
B4 0.051(12) 0.073(11) 0.029(7) 0.011(7) 0.012(7) -0.006(9)
B5 0.082(17) 0.066(11) 0.048(10) 0.023(9) 0.022(11) 0.004(11)
B6 0.068(16) 0.120(19) 0.029(8) 0.027(10) -0.022(9) -0.018(14)
B9 0.051(12) 0.044(9) 0.048(9) 0.001(7) 0.008(9) -0.003(8)
B10 0.079(17) 0.069(12) 0.037(9) 0.014(9) -0.007(10) 0.010(11)
B11 0.060(14) 0.061(10) 0.040(8) 0.014(8) -0.003(8) -0.002(10)
C1 0.057(13) 0.123(15) 0.055(9) 0.001(10) 0.037(9) 0.016(12)
C2 0.065(12) 0.055(8) 0.039(7) 0.001(7) 0.018(7) 0.035(9)
C3 0.060(11) 0.052(8) 0.048(8) -0.013(7) 0.030(8) -0.010(8)
C4 0.020(8) 0.099(12) 0.026(6) -0.015(7) -0.006(5) 0.010(8)
C5 0.096(16) 0.097(12) 0.026(7) 0.028(8) 0.033(9) 0.043(12)
C6 0.057(12) 0.078(10) 0.044(8) -0.012(8) 0.020(8) -0.013(9)
C7 0.032(9) 0.059(8) 0.016(5) 0.003(5) 0.001(5) 0.001(6)
C8 0.040(8) 0.044(7) 0.020(5) 0.003(5) 0.006(5) -0.008(6)
C9 0.065(15) 0.18(2) 0.074(13) 0.003(15) 0.015(11) 0.058(16)
C10 0.13(2) 0.080(12) 0.108(17) 0.001(12) 0.076(16) 0.026(14)
C11 0.059(15) 0.25(3) 0.081(14) -0.089(19) 0.001(11) 0.005(19)
C12 0.13(2) 0.20(3) 0.063(12) 0.069(15) 0.053(13) 0.09(2)
C13 0.11(2) 0.077(12) 0.122(18) -0.018(12) 0.076(16) -0.029(13)
C14 0.061(12) 0.047(8) 0.044(7) -0.012(7) -0.003(7) 0.018(8)
C15 0.045(10) 0.056(8) 0.045(7) -0.003(7) 0.002(7) 0.008(7)
C16 0.101(17) 0.068(10) 0.048(9) 0.021(8) 0.000(9) 0.023(11)
C17 0.054(12) 0.099(13) 0.047(8) -0.005(9) -0.020(8) 0.009(10)
C18 0.048(11) 0.069(10) 0.055(9) -0.015(8) -0.013(8) 0.016(8)
C19 0.043(11) 0.074(10) 0.049(8) -0.014(8) -0.013(7) 0.014(8)
C20 0.035(10) 0.085(11) 0.070(10) -0.016(9) -0.009(8) 0.030(9)
C21 0.060(13) 0.079(11) 0.062(10) -0.020(9) -0.018(9) 0.031(10)

loop_
_atom_type_symbol
_atom_type_description
_atom_type_scat_dispersion_real
_atom_type_scat_dispersion_imag
_atom_type_scat_source
C C 0.0033 0.0016 'International Tables Vol C Tables 4.2.6.8 and 6.1.1.4'
H H 0.0000 0.0000 'International Tables Vol C Tables 4.2.6.8 and 6.1.1.4'
B B 0.0013 0.0007 'International Tables Vol C Tables 4.2.6.8 and 6.1.1.4'
S S 0.1246 0.1234 'International Tables Vol C Tables 4.2.6.8 and 6.1.1.4'
Ru Ru -1.2594 0.8363 'International Tables Vol C Tables 4.2.6.8 and 6.1.1.4'
Ir Ir -1.4442 7.9887 'International Tables Vol C Tables 4.2.6.8 and 6.1.1.4'
O O 0.0106 0.0060 'International Tables Vol C Tables 4.2.6.8 and 6.1.1.4'

loop_
_geom_angle_atom_site_label_1
_geom_angle_atom_site_label_2
_geom_angle_atom_site_label_3
_geom_angle
_geom_angle_site_symmetry_1
_geom_angle_site_symmetry_3
_geom_angle_publ_flag
C3 Ir1 C6 64.2(6) . . ?
C3 Ir1 C2 39.0(6) . . ?
C6 Ir1 C2 39.6(6) . . ?
C3 Ir1 C4 36.7(6) . . ?
C6 Ir1 C4 62.9(6) . . ?
C2 Ir1 C4 63.9(6) . . ?
C3 Ir1 C5 63.4(6) . . ?
C6 Ir1 C5 36.3(7) . . ?
C2 Ir1 C5 64.1(6) . . ?
C4 Ir1 C5 38.7(7) . . ?
C3 Ir1 S1 138.6(5) . . ?
C6 Ir1 S1 105.4(4) . . ?
C2 Ir1 S1 106.3(5) . . ?
C4 Ir1 S1 168.1(4) . . ?
C5 Ir1 S1 132.2(6) . . ?
C3 Ir1 S2 104.2(4) . . ?
C6 Ir1 S2 168.0(5) . . ?
C2 Ir1 S2 129.2(4) . . ?
C4 Ir1 S2 110.2(4) . . ?
C5 Ir1 S2 143.1(6) . . ?
S1 Ir1 S2 81.06(12) . . ?
C3 Ir1 Ru1 157.3(4) . . ?
C6 Ir1 Ru1 136.6(5) . . ?
C2 Ir1 Ru1 161.2(5) . . ?
C4 Ir1 Ru1 134.4(4) . . ?
C5 Ir1 Ru1 125.1(5) . . ?
S1 Ir1 Ru1 54.93(10) . . ?
S2 Ir1 Ru1 55.46(11) . . ?
C14 Ru1 C15 38.3(5) . . ?
C14 Ru1 C19 80.2(6) . . ?
C15 Ru1 C19 89.5(6) . . ?
C14 Ru1 C18 96.0(6) . . ?
C15 Ru1 C18 80.7(6) . . ?
C19 Ru1 C18 38.3(6) . . ?
C14 Ru1 O1 87.2(5) . . ?
C15 Ru1 O1 124.9(4) . . ?
C19 Ru1 O1 87.4(5) . . ?
C18 Ru1 O1 122.9(5) . . ?
C14 Ru1 S1 97.4(5) . . ?
C15 Ru1 S1 94.5(4) . . ?
C19 Ru1 S1 170.1(4) . . ?
C18 Ru1 S1 151.4(4) . . ?
O1 Ru1 S1 82.9(3) . . ?
C14 Ru1 S2 169.9(4) . . ?
C15 Ru1 S2 150.7(4) . . ?
C19 Ru1 S2 101.7(5) . . ?
C18 Ru1 S2 91.4(4) . . ?
O1 Ru1 S2 83.0(3) . . ?
S1 Ru1 S2 79.00(12) . . ?
C14 Ru1 Ir1 131.3(5) . . ?
C15 Ru1 Ir1 99.6(4) . . ?
C19 Ru1 Ir1 134.7(4) . . ?
C18 Ru1 Ir1 99.3(4) . . ?
O1 Ru1 Ir1 120.4(3) . . ?
S1 Ru1 Ir1 53.42(9) . . ?
S2 Ru1 Ir1 53.57(8) . . ?
C7 S1 Ir1 103.2(4) . . ?
C7 S1 Ru1 97.5(5) . . ?
Ir1 S1 Ru1 71.65(10) . . ?
C8 S2 Ir1 102.9(4) . . ?
C8 S2 Ru1 97.4(4) . . ?
Ir1 S2 Ru1 70.97(10) . . ?
B3 O1 C1 115.7(12) . . ?
B3 O1 Ru1 109.5(8) . . ?
C1 O1 Ru1 131.2(10) . . ?
B2 B1 B6 59.8(12) . . ?
B2 B1 B5 108.8(14) . . ?
B6 B1 B5 61.4(13) . . ?
B2 B1 B3 60.0(10) . . ?
B6 B1 B3 107.1(12) . . ?
B5 B1 B3 106.2(11) . . ?
B2 B1 B4 108.2(10) . . ?
B6 B1 B4 107.9(13) . . ?
B5 B1 B4 58.5(12) . . ?
B3 B1 B4 59.6(9) . . ?
C7 B2 B6 99.9(12) . . ?
C7 B2 B1 102.4(12) . . ?
B6 B2 B1 60.2(11) . . ?
C7 B2 B3 58.5(8) . . ?
B6 B2 B3 107.9(13) . . ?
B1 B2 B3 60.6(10) . . ?
C7 B2 B11 54.7(9) . . ?
B6 B2 B11 61.1(11) . . ?
B1 B2 B11 109.3(14) . . ?
B3 B2 B11 106.9(12) . . ?
O1 B3 C7 118.6(11) . . ?
O1 B3 C8 117.5(12) . . ?
C7 B3 C8 52.4(7) . . ?
O1 B3 B2 125.8(13) . . ?
C7 B3 B2 59.5(10) . . ?
C8 B3 B2 101.9(12) . . ?
O1 B3 B4 123.1(15) . . ?
C7 B3 B4 101.6(11) . . ?
C8 B3 B4 58.7(8) . . ?
B2 B3 B4 108.5(13) . . ?
O1 B3 B1 134.6(12) . . ?
C7 B3 B1 102.4(13) . . ?
C8 B3 B1 102.2(11) . . ?
B2 B3 B1 59.4(11) . . ?
B4 B3 B1 60.4(9) . . ?
C8 B4 B5 99.9(12) . . ?
C8 B4 B3 60.0(8) . . ?
B5 B4 B3 108.0(14) . . ?
C8 B4 B1 102.9(12) . . ?
B5 B4 B1 60.3(11) . . ?
B3 B4 B1 60.0(10) . . ?
C8 B4 B9 54.2(8) . . ?
B5 B4 B9 60.5(11) . . ?
B3 B4 B9 107.4(12) . . ?
B1 B4 B9 108.6(14) . . ?
B4 B5 B1 61.2(11) . . ?
B4 B5 B9 61.3(11) . . ?
B1 B5 B9 109.9(12) . . ?
B4 B5 B10 113.6(12) . . ?
B1 B5 B10 109.3(15) . . ?
B9 B5 B10 63.9(11) . . ?
B4 B5 B6 108.2(14) . . ?
B1 B5 B6 59.1(13) . . ?
B9 B5 B6 107.9(12) . . ?
B10 B5 B6 58.5(12) . . ?
B2 B6 B10 113.4(11) . . ?
B2 B6 B1 60.0(11) . . ?
B10 B6 B1 111.6(14) . . ?
B2 B6 B11 60.4(10) . . ?
B10 B6 B11 63.5(11) . . ?
B1 B6 B11 108.5(12) . . ?
B2 B6 B5 107.4(13) . . ?
B10 B6 B5 60.8(13) . . ?
B1 B6 B5 59.5(11) . . ?
B11 B6 B5 108.1(12) . . ?
C8 B9 B5 102.9(11) . . ?
C8 B9 B4 60.7(9) . . ?
B5 B9 B4 58.1(11) . . ?
C8 B9 B10 103.5(12) . . ?
B5 B9 B10 58.7(12) . . ?
B4 B9 B10 106.8(13) . . ?
B6 B10 B5 60.8(12) . . ?
B6 B10 B11 59.3(11) . . ?
B5 B10 B11 105.0(15) . . ?
B6 B10 B9 104.8(15) . . ?
B5 B10 B9 57.5(12) . . ?
B11 B10 B9 101.2(13) . . ?
C7 B11 B2 60.7(10) . . ?
C7 B11 B6 102.4(14) . . ?
B2 B11 B6 58.6(11) . . ?
C7 B11 B10 104.0(14) . . ?
B2 B11 B10 106.7(14) . . ?
B6 B11 B10 57.3(11) . . ?
C3 C2 C6 104.0(14) . . ?
C3 C2 C9 131.2(16) . . ?
C6 C2 C9 124.7(18) . . ?
C3 C2 Ir1 69.8(9) . . ?
C6 C2 Ir1 70.1(8) . . ?
C9 C2 Ir1 126.9(10) . . ?
C4 C3 C2 110.1(13) . . ?
C4 C3 C10 130.6(18) . . ?
C2 C3 C10 119.1(18) . . ?
C4 C3 Ir1 73.2(9) . . ?
C2 C3 Ir1 71.2(7) . . ?
C10 C3 Ir1 126.1(10) . . ?
C3 C4 C5 109.2(14) . . ?
C3 C4 C11 125.8(19) . . ?
C5 C4 C11 124.7(19) . . ?
C3 C4 Ir1 70.0(8) . . ?
C5 C4 Ir1 73.1(8) . . ?
C11 C4 Ir1 127.8(10) . . ?
C6 C5 C12 126(2) . . ?
C6 C5 C4 105.4(14) . . ?
C12 C5 C4 129(2) . . ?
C6 C5 Ir1 68.2(8) . . ?
C12 C5 Ir1 127.7(12) . . ?
C4 C5 Ir1 68.2(7) . . ?
C5 C6 C2 111.2(16) . . ?
C5 C6 C13 126.4(19) . . ?
C2 C6 C13 122.2(18) . . ?
C5 C6 Ir1 75.5(10) . . ?
C2 C6 Ir1 70.3(9) . . ?
C13 C6 Ir1 125.5(11) . . ?
C8 C7 B11 115.1(11) . . ?
C8 C7 B3 65.2(9) . . ?
B11 C7 B3 118.6(11) . . ?
C8 C7 B2 114.0(10) . . ?
B11 C7 B2 64.6(11) . . ?
B3 C7 B2 62.0(10) . . ?
C8 C7 S1 114.6(8) . . ?
B11 C7 S1 119.7(11) . . ?
B3 C7 S1 111.9(9) . . ?
B2 C7 S1 119.8(10) . . ?
C7 C8 B9 115.9(12) . . ?
C7 C8 B4 111.8(10) . . ?
B9 C8 B4 65.2(10) . . ?
C7 C8 B3 62.3(9) . . ?
B9 C8 B3 117.9(10) . . ?
B4 C8 B3 61.3(9) . . ?
C7 C8 S2 115.2(8) . . ?
B9 C8 S2 120.0(10) . . ?
B4 C8 S2 119.3(10) . . ?
B3 C8 S2 112.3(10) . . ?
C15 C14 C21 122.1(15) . . ?
C15 C14 Ru1 71.1(8) . . ?
C21 C14 Ru1 114.0(12) . . ?
C14 C15 C16 122.0(16) . . ?
C14 C15 Ru1 70.6(8) . . ?
C16 C15 Ru1 116.0(11) . . ?
C15 C16 C17 112.3(13) . . ?
C18 C17 C16 113.0(12) . . ?
C19 C18 C17 123.0(15) . . ?
C19 C18 Ru1 70.4(9) . . ?
C17 C18 Ru1 112.0(12) . . ?
C18 C19 C20 121.5(15) . . ?
C18 C19 Ru1 71.4(9) . . ?
C20 C19 Ru1 112.4(11) . . ?
C21 C20 C19 113.7(13) . . ?
C14 C21 C20 114.9(13) . . ?

loop_
_geom_bond_atom_site_label_1
_geom_bond_atom_site_label_2
_geom_bond_distance
_geom_bond_site_symmetry_2
_geom_bond_publ_flag
Ir1 C3 2.132(14) . ?
Ir1 C6 2.147(15) . ?
Ir1 C2 2.150(15) . ?
Ir1 C4 2.172(12) . ?
Ir1 C5 2.239(13) . ?
Ir1 S1 2.335(3) . ?
Ir1 S2 2.349(4) . ?
Ir1 Ru1 2.7596(19) . ?
Ru1 C14 2.147(13) . ?
Ru1 C15 2.154(15) . ?
Ru1 C19 2.183(16) . ?
Ru1 C18 2.196(16) . ?
Ru1 O1 2.277(9) . ?
Ru1 S1 2.380(4) . ?
Ru1 S2 2.405(4) . ?
S1 C7 1.810(12) . ?
S2 C8 1.793(12) . ?
O1 B3 1.40(2) . ?
O1 C1 1.422(17) . ?
B1 B2 1.76(3) . ?
B1 B6 1.76(3) . ?
B1 B5 1.77(3) . ?
B1 B3 1.78(2) . ?
B1 B4 1.79(3) . ?
B2 C7 1.726(18) . ?
B2 B6 1.76(3) . ?
B2 B3 1.77(3) . ?
B2 B11 1.79(3) . ?
B3 C7 1.71(2) . ?
B3 C8 1.749(18) . ?
B3 B4 1.77(2) . ?
B4 C8 1.725(18) . ?
B4 B5 1.74(3) . ?
B4 B9 1.80(2) . ?
B5 B9 1.78(3) . ?
B5 B10 1.80(3) . ?
B5 B6 1.81(3) . ?
B6 B10 1.76(3) . ?
B6 B11 1.80(2) . ?
B9 C8 1.60(2) . ?
B9 B10 1.90(3) . ?
B10 B11 1.87(3) . ?
B11 C7 1.62(2) . ?
C2 C3 1.43(2) . ?
C2 C6 1.45(2) . ?
C2 C9 1.53(2) . ?
C3 C4 1.36(2) . ?
C3 C10 1.51(2) . ?
C4 C5 1.46(3) . ?
C4 C11 1.53(2) . ?
C5 C6 1.37(3) . ?
C5 C12 1.46(2) . ?
C6 C13 1.52(3) . ?
C7 C8 1.527(18) . ?
C14 C15 1.41(2) . ?
C14 C21 1.47(2) . ?
C15 C16 1.51(2) . ?
C16 C17 1.59(3) . ?
C17 C18 1.52(2) . ?
C18 C19 1.43(2) . ?
C19 C20 1.55(2) . ?
C20 C21 1.50(2) . ?
